data_2016583
loop_
_publ_author_name
'Ouerfelli, Najoua'
'Guesmi, Abderrahmen'
'Mazza, Daniele'
'Zid, Mohamed Faouzi'
'Driss, Ahmed'

_publ_section_title
;
 L'ars\'eniate Na~3~Fe~2~(AsO~4~)~3~: \'etude structurale de la forme
 basse temp\'erature et simulation des propri\'et\'es de conduction des
 cations alcalins
;
_journal_coeditor_code FA3138
_journal_issue 5
_journal_name_full 'Acta Crystallographica Section C'
_journal_page_first i41
_journal_page_last i44
_journal_paper_doi 10.1107/S0108270108009050
_journal_volume 64
_journal_year 2008
_chemical_compound_source Synthetic
_chemical_formula_iupac 'Na3 Fe2 (As O4)3'
_chemical_formula_moiety 'Na3 Fe2 (As O4)3'
_chemical_formula_sum 'As3 Fe2 Na3 O12'
_chemical_formula_weight 597.43
_chemical_name_systematic
;
Trisodium diiron(III) triarsenate
;
_space_group_IT_number 230
_symmetry_cell_setting cubic
_symmetry_space_group_name_Hall '-I 4bd 2c 3'
_symmetry_space_group_name_H-M 'I a -3 d'
_atom_sites_solution_primary direct
_audit_creation_method SHELXL97
_cell_angle_alpha 90.00
_cell_angle_beta 90.00
_cell_angle_gamma 90.00
_cell_formula_units_Z 8
_cell_length_a 12.250(2)
_cell_length_b 12.250(2)
_cell_length_c 12.250(2)
_cell_measurement_reflns_used 25
_cell_measurement_temperature 298(2)
_cell_measurement_theta_max 15.59
_cell_measurement_theta_min 11.31
_cell_volume 1838.3(5)
_computing_cell_refinement
;
CAD-4 EXPRESS (Duisenberg, 1992; Mac\'i\<cek & Yordanov, 1992)
;
_computing_data_collection
;
CAD-4 EXPRESS (Duisenberg, 1992; Mac\'i\<cek & Yordanov, 1992)
;
_computing_data_reduction 'XCAD4 (Harms & Wocadlo, 1995)'
_computing_molecular_graphics 'DIAMOND (Brandenburg & Berndt, 2001)'
_computing_publication_material 'WinGX (Farrugia, 1999)'
_computing_structure_refinement 'SHELXL97 (Sheldrick, 2008)'
_computing_structure_solution 'SHELXS97 (Sheldrick, 2008)'
_database_code_amcsd 0010342
_diffrn_ambient_temperature 298(2)
_diffrn_measured_fraction_theta_full 1.000
_diffrn_measured_fraction_theta_max 1.000
_diffrn_measurement_device_type 'Enraf--Nonius CAD-4'
_diffrn_measurement_method \w/2\q
_diffrn_radiation_monochromator graphite
_diffrn_radiation_source 'fine-focus sealed tube'
_diffrn_radiation_type MoK\a
_diffrn_radiation_wavelength 0.71073
_diffrn_reflns_av_R_equivalents 0.0337
_diffrn_reflns_av_sigmaI/netI 0.0118
_diffrn_reflns_limit_h_max 17
_diffrn_reflns_limit_h_min 0
_diffrn_reflns_limit_k_max 17
_diffrn_reflns_limit_k_min 0
_diffrn_reflns_limit_l_max 17
_diffrn_reflns_limit_l_min 0
_diffrn_reflns_number 2482
_diffrn_reflns_theta_full 29.94
_diffrn_reflns_theta_max 29.94
_diffrn_reflns_theta_min 4.07
_diffrn_standards_decay_% 1
_diffrn_standards_interval_time 120
_diffrn_standards_number 2
_exptl_absorpt_coefficient_mu 14.091
_exptl_absorpt_correction_T_max 0.0310
_exptl_absorpt_correction_T_min 0.0111
_exptl_absorpt_correction_type sphere
_exptl_absorpt_process_details '(Busing & Levy, 1957; Coppens <i>et al.</i>, 1965)'
_exptl_crystal_colour green
_exptl_crystal_density_diffrn 4.317
_exptl_crystal_density_method 'not measured'
_exptl_crystal_description prism
_exptl_crystal_F_000 2240
_exptl_crystal_size_max 0.288
_exptl_crystal_size_mid 0.288
_exptl_crystal_size_min 0.288
_refine_diff_density_max 0.722
_refine_diff_density_min -0.700
_refine_ls_extinction_coef 0.0076(6)
_refine_ls_extinction_expression Fc^*^=kFc[1+0.001xFc^2^\l^3^/sin(2\q)]^-1/4^
_refine_ls_extinction_method 'SHELXL97 (Sheldrick, 2008)'
_refine_ls_goodness_of_fit_ref 1.360
_refine_ls_matrix_type full
_refine_ls_number_parameters 18
_refine_ls_number_reflns 231
_refine_ls_number_restraints 0
_refine_ls_restrained_S_all 1.360
_refine_ls_R_factor_all 0.0297
_refine_ls_R_factor_gt 0.0288
_refine_ls_shift/su_max 0.000
_refine_ls_shift/su_mean 0.000
_refine_ls_structure_factor_coef Fsqd
_refine_ls_weighting_details 'calc w = 1/[\s^2^(Fo^2^)+(0.0329P)^2^+10.2854P] where P=(Fo^2^+2Fc^2^)/3'
_refine_ls_weighting_scheme calc
_refine_ls_wR_factor_gt 0.0763
_refine_ls_wR_factor_ref 0.0766
_reflns_number_gt 220
_reflns_number_total 231
_reflns_threshold_expression I>2\s(I)
_cod_data_source_file fa3138.cif
_cod_data_source_block I
_cod_database_code 2016583
_cod_database_fobs_code 2016583
_amcsd_formula_title Na3Fe2(AsO4)3

loop_
_space_group_symop_operation_xyz
'x, y, z'
'x, -y, -z+1/2'
'-x+1/2, -y, z+1/2'
'-x+1/2, y, -z'
'-y+1/4, x+3/4, z+1/4'
'y+1/4, x+3/4, -z+3/4'
'y+1/4, -x+1/4, z+3/4'
'-y+1/4, -x+1/4, -z+1/4'
'y, z, x'
'-y+1/2, -z, x+1/2'
'y, -z, -x+1/2'
'-y+1/2, z, -x'
'-z+1/4, y+3/4, x+1/4'
'-z+1/4, -y+1/4, -x+1/4'
'z+1/4, -y+1/4, x+3/4'
'z+1/4, y+3/4, -x+3/4'
'z, x, y'
'-z, x+1/2, -y+1/2'
'-z, -x+1/2, y'
'z, -x, -y+1/2'
'-x+1/4, -z+1/4, -y+1/4'
'-x+1/4, z+3/4, y+1/4'
'x+3/4, -z+3/4, y+1/4'
'x+1/4, z+3/4, -y+3/4'
'x+1/2, y+1/2, z+1/2'
'x+1/2, -y+1/2, -z+1'
'-x+1, -y+1/2, z+1'
'-x+1, y+1/2, -z+1/2'
'-y+3/4, x+5/4, z+3/4'
'y+3/4, x+5/4, -z+5/4'
'y+3/4, -x+3/4, z+5/4'
'-y+3/4, -x+3/4, -z+3/4'
'y+1/2, z+1/2, x+1/2'
'-y+1, -z+1/2, x+1'
'y+1/2, -z+1/2, -x+1'
'-y+1, z+1/2, -x+1/2'
'-z+3/4, y+5/4, x+3/4'
'-z+3/4, -y+3/4, -x+3/4'
'z+3/4, -y+3/4, x+5/4'
'z+3/4, y+5/4, -x+5/4'
'z+1/2, x+1/2, y+1/2'
'-z+1/2, x+1, -y+1'
'-z+1/2, -x+1, y+1/2'
'z+1/2, -x+1/2, -y+1'
'-x+3/4, -z+3/4, -y+3/4'
'-x+3/4, z+5/4, y+3/4'
'x+5/4, -z+5/4, y+3/4'
'x+3/4, z+5/4, -y+5/4'
'-x, -y, -z'
'-x, y, z-1/2'
'x-1/2, y, -z-1/2'
'x-1/2, -y, z'
'y-1/4, -x-3/4, -z-1/4'
'-y-1/4, -x-3/4, z-3/4'
'-y-1/4, x-1/4, -z-3/4'
'y-1/4, x-1/4, z-1/4'
'-y, -z, -x'
'y-1/2, z, -x-1/2'
'-y, z, x-1/2'
'y-1/2, -z, x'
'z-1/4, -y-3/4, -x-1/4'
'z-1/4, y-1/4, x-1/4'
'-z-1/4, y-1/4, -x-3/4'
'-z-1/4, -y-3/4, x-3/4'
'-z, -x, -y'
'z, -x-1/2, y-1/2'
'z, x-1/2, -y'
'-z, x, y-1/2'
'x-1/4, z-1/4, y-1/4'
'x-1/4, -z-3/4, -y-1/4'
'-x-3/4, z-3/4, -y-1/4'
'-x-1/4, -z-3/4, y-3/4'
'-x+1/2, -y+1/2, -z+1/2'
'-x+1/2, y+1/2, z'
'x, y+1/2, -z'
'x, -y+1/2, z+1/2'
'y+1/4, -x-1/4, -z+1/4'
'-y+1/4, -x-1/4, z-1/4'
'-y+1/4, x+1/4, -z-1/4'
'y+1/4, x+1/4, z+1/4'
'-y+1/2, -z+1/2, -x+1/2'
'y, z+1/2, -x'
'-y+1/2, z+1/2, x'
'y, -z+1/2, x+1/2'
'z+1/4, -y-1/4, -x+1/4'
'z+1/4, y+1/4, x+1/4'
'-z+1/4, y+1/4, -x-1/4'
'-z+1/4, -y-1/4, x-1/4'
'-z+1/2, -x+1/2, -y+1/2'
'z+1/2, -x, y'
'z+1/2, x, -y+1/2'
'-z+1/2, x+1/2, y'
'x+1/4, z+1/4, y+1/4'
'x+1/4, -z-1/4, -y+1/4'
'-x-1/4, z-1/4, -y+1/4'
'-x+1/4, -z-1/4, y-1/4'

loop_
_atom_site_type_symbol
_atom_site_label
_atom_site_fract_x
_atom_site_fract_y
_atom_site_fract_z
_atom_site_U_iso_or_equiv
_atom_site_adp_type
_atom_site_calc_flag
_atom_site_refinement_flags
_atom_site_occupancy
As As1 0.5000 0.2500 0.1250 0.0134(3) Uani d S 1
Fe Fe1 0.5000 0.5000 0.0000 0.0148(4) Uani d S 1
Na Na1 0.5000 0.2500 -0.1250 0.0227(8) Uani d S 1
O O1 0.54794(19) 0.34753(18) 0.03899(19) 0.0155(5) Uani d . 1

loop_
_atom_site_aniso_label
_atom_site_aniso_U_11
_atom_site_aniso_U_22
_atom_site_aniso_U_33
_atom_site_aniso_U_12
_atom_site_aniso_U_13
_atom_site_aniso_U_23
As1 0.0135(3) 0.0135(3) 0.0133(4) 0.000 0.000 0.000
Fe1 0.0148(4) 0.0148(4) 0.0148(4) -0.0002(2) -0.0002(2) 0.0002(2)
Na1 0.0263(10) 0.0263(10) 0.0155(13) -0.0014(11) 0.000 0.000
O1 0.0175(11) 0.0136(10) 0.0155(11) -0.0013(8) 0.0012(8) 0.0017(8)

loop_
_atom_type_symbol
_atom_type_description
_atom_type_scat_dispersion_real
_atom_type_scat_dispersion_imag
_atom_type_scat_source
As As 0.0499 2.0058 'International Tables Vol C Tables 4.2.6.8 and 6.1.1.4'
Fe Fe 0.3463 0.8444 'International Tables Vol C Tables 4.2.6.8 and 6.1.1.4'
O O 0.0106 0.0060 'International Tables Vol C Tables 4.2.6.8 and 6.1.1.4'
Na Na 0.0362 0.0249 'International Tables Vol C Tables 4.2.6.8 and 6.1.1.4'

loop_
_geom_angle_atom_site_label_1
_geom_angle_atom_site_label_2
_geom_angle_atom_site_label_3
_geom_angle_site_symmetry_1
_geom_angle_site_symmetry_3
_geom_angle
_geom_angle_publ_flag
O1 As1 O1 27_554 . 103.28(16) y
O1 As1 O1 . 55_656 112.65(8) y
O1 Fe1 O1 91 . 88.93(9) y
O1 Fe1 O1 36 . 91.07(9) y

loop_
_geom_bond_atom_site_label_1
_geom_bond_atom_site_label_2
_geom_bond_site_symmetry_2
_geom_bond_distance
_geom_bond_publ_flag
As1 O1 . 1.698(2) y
Fe1 O1 . 2.015(2) y
Na1 O1 . 2.410(2) y
Na1 O1 21_655 2.543(2) y

loop_
_cod_related_entry_id
_cod_related_entry_database
_cod_related_entry_code
1 AMCSD 0010342
